data_6000709
loop_
_publ_author_name
'Christensen, A. N.'
'Norby, P.'
'Hanson, J. C.'

_publ_section_title
;
 A crystal-structure determination of HgC~2~O~4~ from synchrotron X-RAY and
 neutron powder diffraction data
;
_journal_coden_ASTM ZEKRDZ
_journal_issue 11
_journal_name_full 'Zeitschrift f\"ur Kristallographie'
_journal_page_first 874
_journal_page_last 877
_journal_paper_doi 10.1524/zkri.1994.209.11.874
_journal_volume 209
_journal_year 1994
_chemical_formula_sum 'C2 Hg O4'
_space_group_name_H-M_alt 'P 1 21 1'
_cell_angle_alpha 90.000
_cell_angle_beta 108.740
_cell_angle_gamma 90.000
_cell_length_a 5.0330
_cell_length_b 5.2370
_cell_length_c 6.4530
_cell_volume 161.07
_cod_database_code 6000709

loop_
_atom_site_label
_atom_site_fract_x
_atom_site_fract_y
_atom_site_fract_z
? ? ? ?
